data_1504050
loop_
_publ_author_name
'Li, Guo-You'
'Yang, Tao'
'Luo, Ying-Gang'
'Chen, Xiao-Zhen'
'Fang, Dong-Mei'
'Zhang, Guo-Lin'

_publ_section_title
;
 Brevianamide J, a new indole alkaloid dimer from fungus Aspergillus
 versicolor.
;
_journal_issue 16
_journal_name_full 'Organic letters'
_journal_page_first 3714
_journal_page_last 3717
_journal_paper_doi 10.1021/ol901304y
_journal_volume 11
_journal_year 2009
_chemical_formula_sum 'C18 H15 N3 O3'
_chemical_formula_weight 321.33
_chemical_name_systematic
;
 ?
;
_space_group_IT_number 4
_symmetry_cell_setting monoclinic
_symmetry_space_group_name_Hall 'P 2yb'
_symmetry_space_group_name_H-M 'P 1 21 1'
_atom_sites_solution_hydrogens geom
_atom_sites_solution_primary direct
_atom_sites_solution_secondary difmap
_audit_creation_method SHELXL-97
_cell_angle_alpha 90.00
_cell_angle_beta 104.92(2)
_cell_angle_gamma 90.00
_cell_formula_units_Z 2
_cell_length_a 7.912(2)
_cell_length_b 7.392(1)
_cell_length_c 14.050(3)
_cell_measurement_reflns_used 30
_cell_measurement_temperature 290(2)
_cell_measurement_theta_max 15.81
_cell_measurement_theta_min 4.50
_cell_volume 794.0(3)
_computing_cell_refinement 'Siemens XSCANS'
_computing_data_collection 'Siemens XSCANS'
_computing_data_reduction 'Siemens SHELXTL'
_computing_molecular_graphics 'Siemens SHELXTL'
_computing_publication_material 'Siemens SHELXTL'
_computing_structure_refinement 'SHELXL-97 (Sheldrick, 1997)'
_computing_structure_solution 'SHELXS-97 (Sheldrick, 1990)'
_diffrn_ambient_temperature 290(2)
_diffrn_measured_fraction_theta_full 1.000
_diffrn_measured_fraction_theta_max 1.000
_diffrn_measurement_device_type 'Siemens P4'
_diffrn_measurement_method '\w scans'
_diffrn_radiation_monochromator graphite
_diffrn_radiation_source 'normal-focus sealed tube'
_diffrn_radiation_type MoK\a
_diffrn_radiation_wavelength 0.71073
_diffrn_reflns_av_R_equivalents 0.0150
_diffrn_reflns_av_sigmaI/netI 0.0270
_diffrn_reflns_limit_h_max 10
_diffrn_reflns_limit_h_min 0
_diffrn_reflns_limit_k_max 9
_diffrn_reflns_limit_k_min 0
_diffrn_reflns_limit_l_max 17
_diffrn_reflns_limit_l_min -18
_diffrn_reflns_number 2197
_diffrn_reflns_theta_full 27.50
_diffrn_reflns_theta_max 27.50
_diffrn_reflns_theta_min 1.50
_diffrn_standards_decay_% 3.85
_diffrn_standards_interval_count 97
_diffrn_standards_number 3
_exptl_absorpt_coefficient_mu 0.094
_exptl_absorpt_correction_type none
_exptl_crystal_density_diffrn 1.344
_exptl_crystal_density_method 'not measured'
_exptl_crystal_F_000 336
_exptl_crystal_size_max 0.58
_exptl_crystal_size_mid 0.28
_exptl_crystal_size_min 0.24
_refine_diff_density_max 0.128
_refine_diff_density_min -0.124
_refine_diff_density_rms 0.029
_refine_ls_abs_structure_details 'Flack H D (1983), Acta Cryst. A39, 876-881'
_refine_ls_abs_structure_Flack 0(10)
_refine_ls_extinction_coef 0.042(5)
_refine_ls_extinction_expression Fc^*^=kFc[1+0.001xFc^2^\l^3^/sin(2\q)]^-1/4^
_refine_ls_extinction_method SHELXL
_refine_ls_goodness_of_fit_ref 1.003
_refine_ls_hydrogen_treatment mixed
_refine_ls_matrix_type full
_refine_ls_number_parameters 226
_refine_ls_number_reflns 1976
_refine_ls_number_restraints 1
_refine_ls_restrained_S_all 1.003
_refine_ls_R_factor_all 0.0484
_refine_ls_R_factor_gt 0.0365
_refine_ls_shift/su_max 0.001
_refine_ls_shift/su_mean 0.000
_refine_ls_structure_factor_coef Fsqd
_refine_ls_weighting_details 'calc w=1/[\s^2^(Fo^2^)+(0.0536P)^2^+0.0000P] where P=(Fo^2^+2Fc^2^)/3'
_refine_ls_weighting_scheme calc
_refine_ls_wR_factor_gt 0.0889
_refine_ls_wR_factor_ref 0.0925
_reflns_number_gt 1509
_reflns_number_total 1976
_reflns_threshold_expression >2sigma(I)
_cod_data_source_file ol901304y_si_002.cif
_cod_data_source_block y2415
_cod_depositor_comments
;
The following automatic conversions were performed:

'_symmetry_cell_setting' value 'Monoclinic' changed to 'monoclinic'
according to /home/saulius/struct/CIF-dictionaries/cif_core.dic
dictionary named 'cif_core.dic' version 2.4.2 from 2011-04-26.

Automatic conversion script
Id: cif_fix_values 1715 2011-07-08 13:25:40Z adriana 
;
_cod_original_sg_symbol_H-M P2(1)
_cod_database_code 1504050

loop_
_symmetry_equiv_pos_as_xyz
'x, y, z'
'-x, y+1/2, -z'

loop_
_atom_site_label
_atom_site_type_symbol
_atom_site_fract_x
_atom_site_fract_y
_atom_site_fract_z
_atom_site_U_iso_or_equiv
_atom_site_adp_type
_atom_site_occupancy
_atom_site_symmetry_multiplicity
_atom_site_calc_flag
_atom_site_refinement_flags
O1 O 0.5500(2) 0.6696(3) 0.97761(11) 0.0577(5) Uani 1 1 d .
O2 O 0.3943(2) 1.0167(3) 0.74239(14) 0.0600(5) Uani 1 1 d .
O3 O 0.2341(3) 0.3387(2) 0.69253(14) 0.0704(6) Uani 1 1 d .
N2 N 0.3723(3) 0.8787(3) 0.88836(15) 0.0533(6) Uani 1 1 d .
N5 N 0.0180(2) 0.8398(3) 0.67847(14) 0.0494(5) Uani 1 1 d .
N13 N 0.2450(2) 0.6312(3) 0.74248(13) 0.0407(4) Uani 1 1 d .
C1 C 0.4522(3) 0.7179(3) 0.89943(16) 0.0420(5) Uani 1 1 d .
C3 C 0.2785(3) 0.9468(3) 0.79418(16) 0.0476(6) Uani 1 1 d .
H3 H 0.2010 1.0443 0.8042 0.057 Uiso 1 1 calc R
C4 C 0.1691(3) 0.7999(3) 0.73467(16) 0.0420(5) Uani 1 1 d .
C6 C -0.0748(3) 0.7018(4) 0.62133(16) 0.0501(6) Uani 1 1 d .
C7 C -0.2400(3) 0.7422(5) 0.5583(2) 0.0693(9) Uani 1 1 d .
H7 H -0.2857 0.8585 0.5559 0.083 Uiso 1 1 calc R
C8 C -0.3324(4) 0.6070(7) 0.5005(2) 0.0850(11) Uani 1 1 d .
H8 H -0.4408 0.6335 0.4581 0.102 Uiso 1 1 calc R
C9 C -0.2687(4) 0.4341(7) 0.5037(2) 0.0857(12) Uani 1 1 d .
H9 H -0.3348 0.3451 0.4642 0.103 Uiso 1 1 calc R
C10 C -0.1080(4) 0.3905(5) 0.56486(19) 0.0715(9) Uani 1 1 d .
H10 H -0.0653 0.2730 0.5673 0.086 Uiso 1 1 calc R
C11 C -0.0098(3) 0.5272(4) 0.62356(17) 0.0514(6) Uani 1 1 d .
C12 C 0.1615(3) 0.4856(3) 0.68673(17) 0.0483(6) Uani 1 1 d .
C14 C 0.4180(3) 0.5965(3) 0.81050(15) 0.0422(5) Uani 1 1 d .
H14 H 0.4181 0.4716 0.8338 0.051 Uiso 1 1 calc R
C15 C 0.5622(3) 0.6117(5) 0.75549(17) 0.0583(7) Uani 1 1 d .
H15A H 0.5207 0.5564 0.6911 0.070 Uiso 1 1 calc R
H15B H 0.5835 0.7387 0.7456 0.070 Uiso 1 1 calc R
C16 C 0.7320(3) 0.5241(4) 0.80796(18) 0.0514(6) Uani 1 1 d .
C17 C 0.8680(4) 0.6210(5) 0.8635(2) 0.0687(8) Uani 1 1 d .
H17 H 0.8570 0.7453 0.8703 0.082 Uiso 1 1 calc R
C18 C 1.0254(4) 0.5335(7) 0.9107(2) 0.0841(12) Uani 1 1 d .
H18 H 1.1189 0.5997 0.9483 0.101 Uiso 1 1 calc R
C19 C 1.0396(4) 0.3522(7) 0.9008(3) 0.0901(13) Uani 1 1 d .
H19 H 1.1430 0.2939 0.9325 0.108 Uiso 1 1 calc R
C20 C 0.9049(4) 0.2554(5) 0.8454(3) 0.0939(12) Uani 1 1 d .
H20 H 0.9164 0.1313 0.8380 0.113 Uiso 1 1 calc R
C21 C 0.7518(4) 0.3402(4) 0.8001(2) 0.0716(8) Uani 1 1 d .
H21 H 0.6590 0.2722 0.7632 0.086 Uiso 1 1 calc R
H2N H 0.403(4) 0.950(5) 0.936(2) 0.077(10) Uiso 1 1 d .
H2O H 0.350(3) 1.114(5) 0.719(2) 0.066(9) Uiso 1 1 d .

loop_
_atom_site_aniso_label
_atom_site_aniso_U_11
_atom_site_aniso_U_22
_atom_site_aniso_U_33
_atom_site_aniso_U_23
_atom_site_aniso_U_13
_atom_site_aniso_U_12
O1 0.0515(9) 0.0672(12) 0.0463(9) 0.0136(8) -0.0018(7) 0.0022(9)
O2 0.0568(11) 0.0429(11) 0.0755(12) 0.0134(10) 0.0083(9) 0.0021(9)
O3 0.0923(14) 0.0424(10) 0.0695(11) -0.0075(9) 0.0083(11) 0.0126(10)
N2 0.0590(12) 0.0471(13) 0.0456(11) -0.0075(10) -0.0011(10) 0.0030(11)
N5 0.0422(10) 0.0511(12) 0.0514(10) 0.0073(10) 0.0055(9) 0.0103(10)
N13 0.0389(9) 0.0384(10) 0.0416(10) 0.0017(8) 0.0049(8) 0.0068(8)
C1 0.0347(10) 0.0458(13) 0.0428(12) 0.0066(11) 0.0054(9) -0.0011(11)
C3 0.0500(12) 0.0359(13) 0.0528(13) 0.0014(11) 0.0058(11) 0.0080(11)
C4 0.0415(12) 0.0413(12) 0.0421(12) 0.0047(10) 0.0088(10) 0.0072(10)
C6 0.0398(11) 0.0673(17) 0.0422(12) 0.0037(13) 0.0087(10) -0.0004(13)
C7 0.0444(13) 0.102(2) 0.0567(15) 0.0060(17) 0.0036(12) 0.0039(17)
C8 0.0474(15) 0.146(4) 0.0554(16) -0.004(2) 0.0022(13) -0.013(2)
C9 0.069(2) 0.127(3) 0.0574(17) -0.027(2) 0.0094(15) -0.038(2)
C10 0.0720(18) 0.088(2) 0.0546(15) -0.0183(16) 0.0156(14) -0.0260(18)
C11 0.0508(13) 0.0617(16) 0.0411(12) -0.0012(12) 0.0105(10) -0.0081(14)
C12 0.0581(15) 0.0417(13) 0.0444(12) -0.0008(10) 0.0120(11) 0.0025(12)
C14 0.0384(11) 0.0415(12) 0.0443(11) 0.0070(11) 0.0065(9) 0.0112(11)
C15 0.0511(13) 0.0724(17) 0.0539(13) 0.0122(14) 0.0177(11) 0.0190(14)
C16 0.0426(12) 0.0597(16) 0.0547(13) 0.0099(12) 0.0176(11) 0.0112(12)
C17 0.0593(16) 0.083(2) 0.0706(17) -0.0100(17) 0.0291(15) -0.0068(17)
C18 0.0459(16) 0.147(4) 0.0612(17) -0.003(2) 0.0167(14) -0.008(2)
C19 0.0565(19) 0.130(4) 0.088(2) 0.036(3) 0.0248(17) 0.036(2)
C20 0.073(2) 0.073(2) 0.143(3) 0.026(2) 0.041(2) 0.033(2)
C21 0.0549(15) 0.0604(18) 0.101(2) 0.0052(17) 0.0235(15) 0.0133(15)

loop_
_atom_type_symbol
_atom_type_description
_atom_type_scat_dispersion_real
_atom_type_scat_dispersion_imag
_atom_type_scat_source
C C 0.0033 0.0000 'International Tables Vol C Tables 4.2.6.8 and 6.1.1.4'
H H 0.0000 0.0000 'International Tables Vol C Tables 4.2.6.8 and 6.1.1.4'
N N 0.0061 0.0000 'International Tables Vol C Tables 4.2.6.8 and 6.1.1.4'
O O 0.0106 0.0000 'International Tables Vol C Tables 4.2.6.8 and 6.1.1.4'

loop_
_geom_angle_atom_site_label_1
_geom_angle_atom_site_label_2
_geom_angle_atom_site_label_3
_geom_angle
C3 O2 H2O 105(2)
C1 N2 C3 122.5(2)
C1 N2 H2N 115(2)
C3 N2 H2N 120(2)
C4 N5 C6 117.2(2)
C4 N13 C12 121.43(18)
C4 N13 C14 121.43(18)
C12 N13 C14 117.14(19)
O1 C1 N2 122.4(2)
O1 C1 C14 120.6(2)
N2 C1 C14 117.08(19)
O2 C3 N2 110.8(2)
O2 C3 C4 109.66(19)
N2 C3 C4 110.3(2)
O2 C3 H3 108.6
N2 C3 H3 108.6
C4 C3 H3 108.6
N5 C4 N13 125.0(2)
N5 C4 C3 119.2(2)
N13 C4 C3 115.73(18)
N5 C6 C11 122.2(2)
N5 C6 C7 118.4(3)
C11 C6 C7 119.4(3)
C8 C7 C6 118.9(3)
C8 C7 H7 120.5
C6 C7 H7 120.5
C9 C8 C7 121.6(3)
C9 C8 H8 119.2
C7 C8 H8 119.2
C8 C9 C10 120.8(3)
C8 C9 H9 119.6
C10 C9 H9 119.6
C9 C10 C11 118.7(4)
C9 C10 H10 120.6
C11 C10 H10 120.6
C6 C11 C10 120.6(2)
C6 C11 C12 119.6(2)
C10 C11 C12 119.7(3)
O3 C12 N13 120.2(2)
O3 C12 C11 125.4(2)
N13 C12 C11 114.4(2)
N13 C14 C1 111.85(18)
N13 C14 C15 110.27(17)
C1 C14 C15 112.1(2)
N13 C14 H14 107.5
C1 C14 H14 107.5
C15 C14 H14 107.5
C16 C15 C14 114.03(19)
C16 C15 H15A 108.7
C14 C15 H15A 108.7
C16 C15 H15B 108.7
C14 C15 H15B 108.7
H15A C15 H15B 107.6
C17 C16 C21 118.5(3)
C17 C16 C15 122.0(3)
C21 C16 C15 119.5(3)
C16 C17 C18 120.1(3)
C16 C17 H17 119.9
C18 C17 H17 119.9
C19 C18 C17 119.5(4)
C19 C18 H18 120.3
C17 C18 H18 120.3
C20 C19 C18 120.6(3)
C20 C19 H19 119.7
C18 C19 H19 119.7
C19 C20 C21 119.8(4)
C19 C20 H20 120.1
C21 C20 H20 120.1
C20 C21 C16 121.5(3)
C20 C21 H21 119.3
C16 C21 H21 119.3

loop_
_geom_bond_atom_site_label_1
_geom_bond_atom_site_label_2
_geom_bond_distance
O1 C1 1.223(2)
O2 C3 1.406(3)
O2 H2O 0.83(3)
O3 C12 1.221(3)
N2 C1 1.337(3)
N2 C3 1.432(3)
N2 H2N 0.84(3)
N5 C4 1.286(3)
N5 C6 1.387(3)
N13 C4 1.376(3)
N13 C12 1.394(3)
N13 C14 1.477(3)
C1 C14 1.505(3)
C3 C4 1.502(3)
C3 H3 0.9800
C6 C11 1.387(4)
C6 C7 1.409(3)
C7 C8 1.374(5)
C7 H7 0.9300
C8 C9 1.370(6)
C8 H8 0.9300
C9 C10 1.377(5)
C9 H9 0.9300
C10 C11 1.405(4)
C10 H10 0.9300
C11 C12 1.449(3)
C14 C15 1.538(3)
C14 H14 0.9800
C15 C16 1.502(3)
C15 H15A 0.9700
C15 H15B 0.9700
C16 C17 1.359(4)
C16 C21 1.376(4)
C17 C18 1.409(5)
C17 H17 0.9300
C18 C19 1.355(6)
C18 H18 0.9300
C19 C20 1.352(6)
C19 H19 0.9300
C20 C21 1.367(4)
C20 H20 0.9300
C21 H21 0.9300

loop_
_geom_hbond_atom_site_label_D
_geom_hbond_atom_site_label_H
_geom_hbond_atom_site_label_A
_geom_hbond_distance_DH
_geom_hbond_distance_HA
_geom_hbond_distance_DA
_geom_hbond_angle_DHA
_geom_hbond_site_symmetry_A
N2 H2N O1 0.84(3) 2.00(3) 2.819(3) 164(3) 2_657
O2 H2O O3 0.83(3) 1.89(3) 2.703(3) 167(3) 1_565

loop_
_geom_torsion_atom_site_label_1
_geom_torsion_atom_site_label_2
_geom_torsion_atom_site_label_3
_geom_torsion_atom_site_label_4
_geom_torsion
C3 N2 C1 O1 170.7(2)
C3 N2 C1 C14 -8.9(3)
C1 N2 C3 O2 -78.6(3)
C1 N2 C3 C4 43.1(3)
C6 N5 C4 N13 -0.2(3)
C6 N5 C4 C3 177.0(2)
C12 N13 C4 N5 1.0(3)
C14 N13 C4 N5 -178.8(2)
C12 N13 C4 C3 -176.2(2)
C14 N13 C4 C3 4.0(3)
O2 C3 C4 N5 -94.2(3)
N2 C3 C4 N5 143.4(2)
O2 C3 C4 N13 83.2(2)
N2 C3 C4 N13 -39.2(3)
C4 N5 C6 C11 -0.1(3)
C4 N5 C6 C7 -179.4(2)
N5 C6 C7 C8 179.2(2)
C11 C6 C7 C8 -0.1(4)
C6 C7 C8 C9 0.9(5)
C7 C8 C9 C10 -0.7(5)
C8 C9 C10 C11 -0.4(4)
N5 C6 C11 C10 179.7(2)
C7 C6 C11 C10 -1.0(4)
N5 C6 C11 C12 -0.5(3)
C7 C6 C11 C12 178.8(2)
C9 C10 C11 C6 1.2(4)
C9 C10 C11 C12 -178.5(2)
C4 N13 C12 O3 177.5(2)
C14 N13 C12 O3 -2.7(3)
C4 N13 C12 C11 -1.5(3)
C14 N13 C12 C11 178.36(19)
C6 C11 C12 O3 -177.7(3)
C10 C11 C12 O3 2.1(4)
C6 C11 C12 N13 1.2(3)
C10 C11 C12 N13 -179.0(2)
C4 N13 C14 C1 29.9(3)
C12 N13 C14 C1 -150.0(2)
C4 N13 C14 C15 -95.6(2)
C12 N13 C14 C15 84.6(3)
O1 C1 C14 N13 152.6(2)
N2 C1 C14 N13 -27.8(3)
O1 C1 C14 C15 -82.9(3)
N2 C1 C14 C15 96.6(2)
N13 C14 C15 C16 -161.9(2)
C1 C14 C15 C16 72.8(3)
C14 C15 C16 C17 -98.5(3)
C14 C15 C16 C21 81.5(3)
C21 C16 C17 C18 0.6(4)
C15 C16 C17 C18 -179.4(2)
C16 C17 C18 C19 -0.4(5)
C17 C18 C19 C20 0.7(5)
C18 C19 C20 C21 -1.1(6)
C19 C20 C21 C16 1.3(5)
C17 C16 C21 C20 -1.0(5)
C15 C16 C21 C20 179.0(3)

loop_
_cod_related_entry_id
_cod_related_entry_database
_cod_related_entry_code
1 ChemSpider 27023897
